data_4109267
loop_
_publ_author_name
'Prema G. Vasudev'
'Kuppanna Ananda'
'Sunanda Chatterjee'
'Subrayashastry Aravinda'
'Narayanaswamy Shamala'
'Padmanabhan Balaram'

_publ_section_title
;
 Hybrid Peptide Design. Hydrogen Bonded Conformations in Peptides
 Containing the Stereochemically Constrained \g-Amino Acid Residue,
 Gabapentin
;
_journal_name_full 'Journal of the American Chemical Society'
_journal_page_first 4039
_journal_page_last 4048
_journal_paper_doi 10.1021/ja068910p
_journal_volume 129
_journal_year 2007
_chemical_formula_moiety 'C25 H43 N3 O5'
_chemical_formula_sum 'C25 H43 N3 O5'
_chemical_formula_weight 465.62
_chemical_name_common Piv-Pro-Gpn-Val-OMe
_chemical_name_systematic
; 
 ? 
;
_space_group_IT_number 19
_symmetry_cell_setting orthorhombic
_symmetry_space_group_name_Hall 'P 2ac 2ab'
_symmetry_space_group_name_H-M 'P 21 21 21'
_atom_sites_solution_hydrogens geom
_atom_sites_solution_primary direct
_atom_sites_solution_secondary difmap
_audit_creation_method SHELXL-97
_cell_angle_alpha 90.00
_cell_angle_beta 90.00
_cell_angle_gamma 90.00
_cell_formula_units_Z 4
_cell_length_a 6.712(3)
_cell_length_b 15.323(7)
_cell_length_c 26.306(12)
_cell_measurement_temperature 293(2)
_cell_volume 2706(2)
_computing_data_collection SMART
_computing_data_reduction SAINT
_computing_structure_refinement 'SHELXL-97 (Sheldrick, 1997)'
_computing_structure_solution 'SHELXS-97 (Sheldrick, 1990)'
_diffrn_ambient_temperature 293(2)
_diffrn_measured_fraction_theta_full 0.930
_diffrn_measured_fraction_theta_max 0.930
_diffrn_measurement_device_type 'BRUKER AXS SMART APEX CCD with Mo source'
_diffrn_measurement_method 'omega scan'
_diffrn_radiation_monochromator graphite
_diffrn_radiation_source 'fine-focus sealed tube'
_diffrn_radiation_type MoK\a
_diffrn_radiation_wavelength 0.71073
_diffrn_reflns_av_R_equivalents 0.1070
_diffrn_reflns_av_sigmaI/netI 0.0493
_diffrn_reflns_limit_h_max 8
_diffrn_reflns_limit_h_min -8
_diffrn_reflns_limit_k_max 18
_diffrn_reflns_limit_k_min -18
_diffrn_reflns_limit_l_max 31
_diffrn_reflns_limit_l_min -31
_diffrn_reflns_number 20548
_diffrn_reflns_theta_full 26.95
_diffrn_reflns_theta_max 26.95
_diffrn_reflns_theta_min 1.54
_exptl_absorpt_coefficient_mu 0.079
_exptl_absorpt_correction_type none
_exptl_crystal_colour Colourless
_exptl_crystal_density_diffrn 1.143
_exptl_crystal_description Rectangular
_exptl_crystal_F_000 1016
_exptl_crystal_size_max 0.50
_exptl_crystal_size_mid 0.18
_exptl_crystal_size_min 0.03
_refine_diff_density_max 0.173
_refine_diff_density_min -0.212
_refine_diff_density_rms 0.041
_refine_ls_abs_structure_details 'Flack H D (1983), Acta Cryst. A39, 876-881'
_refine_ls_abs_structure_Flack -10(10)
_refine_ls_extinction_method none
_refine_ls_goodness_of_fit_ref 1.157
_refine_ls_hydrogen_treatment mixed
_refine_ls_matrix_type full
_refine_ls_number_parameters 316
_refine_ls_number_reflns 3130
_refine_ls_number_restraints 0
_refine_ls_restrained_S_all 1.157
_refine_ls_R_factor_all 0.0646
_refine_ls_R_factor_gt 0.0557
_refine_ls_shift/su_max 0.006
_refine_ls_shift/su_mean 0.001
_refine_ls_structure_factor_coef Fsqd
_refine_ls_weighting_details 'calc w=1/[\s^2^(Fo^2^)+(0.0750P)^2^+0.1475P] where P=(Fo^2^+2Fc^2^)/3'
_refine_ls_weighting_scheme calc
_refine_ls_wR_factor_gt 0.1344
_refine_ls_wR_factor_ref 0.1396
_reflns_number_gt 2765
_reflns_number_total 3130
_reflns_threshold_expression >2sigma(I)
_cod_data_source_file ja068910psi20061213_093853.cif
_cod_data_source_block ppgpv
_cod_database_code 4109267

loop_
_symmetry_equiv_pos_as_xyz
'x, y, z'
'-x+1/2, -y, z+1/2'
'-x, y+1/2, -z+1/2'
'x+1/2, -y+1/2, -z'

loop_
_atom_site_label
_atom_site_type_symbol
_atom_site_fract_x
_atom_site_fract_y
_atom_site_fract_z
_atom_site_U_iso_or_equiv
_atom_site_adp_type
_atom_site_occupancy
_atom_site_symmetry_multiplicity
_atom_site_calc_flag
_atom_site_refinement_flags
_atom_site_disorder_assembly
_atom_site_disorder_group
H3N H 0.448(5) 0.222(2) 0.8418(11) 0.051(8) Uiso 1 1 d . . .
H2N H 0.445(4) -0.006(2) 0.7577(11) 0.050(8) Uiso 1 1 d . . .
C1 C 0.4775(10) -0.0741(6) 0.99777(18) 0.166(3) Uani 1 1 d . . .
H1C H 0.5542 -0.1223 0.9851 0.249 Uiso 1 1 calc R . .
H1E H 0.4586 -0.0806 1.0337 0.249 Uiso 1 1 calc R . .
H1F H 0.5469 -0.0205 0.9911 0.249 Uiso 1 1 calc R . .
C2 C 0.1541(11) 0.0040(3) 0.99136(15) 0.118(2) Uani 1 1 d . . .
H2A H 0.2227 0.0577 0.9845 0.176 Uiso 1 1 calc R . .
H2C H 0.1348 -0.0021 1.0273 0.176 Uiso 1 1 calc R . .
H2E H 0.0270 0.0046 0.9746 0.176 Uiso 1 1 calc R . .
C3 C 0.1678(12) -0.1577(3) 0.98237(17) 0.122(2) Uani 1 1 d . . .
H3C H 0.2454 -0.2058 0.9699 0.183 Uiso 1 1 calc R . .
H3D H 0.0409 -0.1570 0.9656 0.183 Uiso 1 1 calc R . .
H3E H 0.1482 -0.1639 1.0183 0.183 Uiso 1 1 calc R . .
C4 C 0.2775(6) -0.0723(3) 0.97167(12) 0.0704(10) Uani 1 1 d . . .
C0' C 0.3178(5) -0.06486(19) 0.91405(11) 0.0516(7) Uani 1 1 d . . .
O0 O 0.4864(4) -0.0728(2) 0.89814(10) 0.0828(8) Uani 1 1 d . . .
N1 N 0.1690(3) -0.04974(14) 0.88112(8) 0.0442(5) Uani 1 1 d . B .
C1A C 0.2216(4) -0.03817(17) 0.82767(10) 0.0447(6) Uani 1 1 d . B .
H1A H 0.2962 -0.0893 0.8159 0.054 Uiso 1 1 calc R . .
C1' C 0.3429(4) 0.04294(14) 0.81846(9) 0.0397(6) Uani 1 1 d . . .
O1 O 0.3392(4) 0.10487(11) 0.84811(7) 0.0575(6) Uani 1 1 d . . .
C1B C 0.0225(6) -0.0344(3) 0.80058(14) 0.0795(11) Uani 1 1 d . . .
H1B1 H 0.0281 -0.0643 0.7681 0.095 Uiso 1 1 calc R A 1
H1B2 H -0.0195 0.0255 0.7951 0.095 Uiso 1 1 calc R A 1
C1G1 C -0.1167(14) -0.0813(7) 0.8375(4) 0.067(3) Uani 0.57(3) 1 d P B 1
H1G1 H -0.2548 -0.0659 0.8313 0.080 Uiso 0.57(3) 1 calc PR B 1
H1G2 H -0.1018 -0.1442 0.8351 0.080 Uiso 0.57(3) 1 calc PR B 1
C1G2 C -0.119(3) -0.016(4) 0.8359(8) 0.20(2) Uani 0.43(3) 1 d P B 2
H1G3 H -0.2432 -0.0440 0.8270 0.236 Uiso 0.43(3) 1 calc PR B 2
H1G4 H -0.1415 0.0469 0.8371 0.236 Uiso 0.43(3) 1 calc PR B 2
C1D C -0.0468(5) -0.0479(3) 0.88777(15) 0.0774(11) Uani 1 1 d . . .
H1D1 H -0.0945 0.0108 0.8941 0.093 Uiso 1 1 calc R B 1
H1D2 H -0.0887 -0.0857 0.9153 0.093 Uiso 1 1 calc R B 1
N2 N 0.4430(4) 0.04309(13) 0.77484(8) 0.0427(5) Uani 1 1 d . . .
C2G C 0.5686(4) 0.11355(16) 0.75648(9) 0.0403(6) Uani 1 1 d . . .
H2G1 H 0.6765 0.0883 0.7368 0.048 Uiso 1 1 calc R . .
H2G2 H 0.6275 0.1426 0.7856 0.048 Uiso 1 1 calc R . .
C2B C 0.4638(4) 0.18309(14) 0.72339(9) 0.0392(5) Uani 1 1 d . . .
C2A C 0.3269(4) 0.24294(17) 0.75580(10) 0.0464(6) Uani 1 1 d . . .
H2A1 H 0.2431 0.2766 0.7330 0.056 Uiso 1 1 calc R . .
H2A2 H 0.2402 0.2064 0.7762 0.056 Uiso 1 1 calc R . .
C2' C 0.4357(5) 0.30519(16) 0.79061(10) 0.0468(6) Uani 1 1 d . . .
O2 O 0.4751(4) 0.38096(11) 0.77846(7) 0.0638(6) Uani 1 1 d . . .
C2B1 C 0.6213(5) 0.23887(17) 0.69686(10) 0.0500(7) Uani 1 1 d . . .
H2B1 H 0.5564 0.2895 0.6821 0.060 Uiso 1 1 calc R . .
H2B2 H 0.7151 0.2597 0.7221 0.060 Uiso 1 1 calc R . .
C2G1 C 0.7365(5) 0.1919(2) 0.65523(11) 0.0623(8) Uani 1 1 d . . .
H2G3 H 0.8239 0.2330 0.6382 0.075 Uiso 1 1 calc R . .
H2G4 H 0.8185 0.1466 0.6703 0.075 Uiso 1 1 calc R . .
C2D C 0.5968(6) 0.1512(2) 0.61657(11) 0.0693(9) Uani 1 1 d . . .
H2D1 H 0.5252 0.1968 0.5987 0.083 Uiso 1 1 calc R . .
H2D2 H 0.6735 0.1184 0.5918 0.083 Uiso 1 1 calc R . .
C2G2 C 0.4496(6) 0.0911(2) 0.64261(11) 0.0607(8) Uani 1 1 d . . .
H2G5 H 0.5208 0.0431 0.6583 0.073 Uiso 1 1 calc R . .
H2G6 H 0.3591 0.0670 0.6175 0.073 Uiso 1 1 calc R . .
C2B2 C 0.3311(5) 0.13955(18) 0.68284(10) 0.0498(6) Uani 1 1 d . . .
H2B3 H 0.2413 0.0989 0.6994 0.060 Uiso 1 1 calc R . .
H2B4 H 0.2507 0.1840 0.6665 0.060 Uiso 1 1 calc R . .
N3 N 0.4893(4) 0.27319(14) 0.83580(8) 0.0484(6) Uani 1 1 d . . .
C3A C 0.6065(5) 0.32304(16) 0.87143(10) 0.0498(7) Uani 1 1 d . . .
H3A H 0.5364 0.3779 0.8782 0.060 Uiso 1 1 calc R . .
C3' C 0.8074(5) 0.34468(19) 0.84957(12) 0.0550(7) Uani 1 1 d . . .
O3 O 0.8920(4) 0.3072(2) 0.81633(11) 0.0878(8) Uani 1 1 d . . .
C3B C 0.6309(7) 0.2745(2) 0.92203(12) 0.0757(11) Uani 1 1 d . . .
H3B H 0.7098 0.3121 0.9445 0.091 Uiso 1 1 calc R . .
C3G1 C 0.7441(9) 0.1887(3) 0.91650(16) 0.1029(17) Uani 1 1 d . . .
H3G4 H 0.8692 0.1993 0.8999 0.154 Uiso 1 1 calc R . .
H3G5 H 0.6666 0.1487 0.8966 0.154 Uiso 1 1 calc R . .
H3G6 H 0.7678 0.1642 0.9495 0.154 Uiso 1 1 calc R . .
C3G2 C 0.4297(10) 0.2611(4) 0.94741(15) 0.121(2) Uani 1 1 d . . .
H3G1 H 0.3628 0.3162 0.9505 0.181 Uiso 1 1 calc R . .
H3G2 H 0.4489 0.2364 0.9806 0.181 Uiso 1 1 calc R . .
H3G3 H 0.3504 0.2222 0.9272 0.181 Uiso 1 1 calc R . .
O0M O 0.8854(4) 0.41299(15) 0.87417(10) 0.0704(6) Uani 1 1 d . . .
C0M C 1.0809(6) 0.4404(3) 0.8588(2) 0.1007(14) Uani 1 1 d . . .
H0M1 H 1.1215 0.4895 0.8790 0.151 Uiso 1 1 calc R . .
H0M2 H 1.0786 0.4569 0.8236 0.151 Uiso 1 1 calc R . .
H0M3 H 1.1733 0.3933 0.8636 0.151 Uiso 1 1 calc R . .

loop_
_atom_site_aniso_label
_atom_site_aniso_U_11
_atom_site_aniso_U_22
_atom_site_aniso_U_33
_atom_site_aniso_U_23
_atom_site_aniso_U_13
_atom_site_aniso_U_12
C1 0.133(4) 0.300(11) 0.065(3) 0.043(4) -0.033(3) -0.004(6)
C2 0.209(6) 0.091(3) 0.052(2) -0.014(2) 0.009(3) 0.014(4)
C3 0.204(6) 0.090(3) 0.071(3) 0.025(2) 0.045(4) -0.016(4)
C4 0.092(2) 0.074(2) 0.0454(16) 0.0091(15) 0.0010(17) -0.0010(19)
C0' 0.0548(16) 0.0520(16) 0.0480(15) 0.0085(12) 0.0026(14) -0.0031(13)
O0 0.0557(13) 0.127(2) 0.0653(14) 0.0226(14) 0.0007(12) 0.0105(15)
N1 0.0487(12) 0.0394(11) 0.0446(12) 0.0070(9) 0.0036(10) -0.0022(10)
C1A 0.0611(16) 0.0315(12) 0.0415(14) 0.0002(11) 0.0013(12) -0.0014(11)
C1' 0.0538(14) 0.0290(11) 0.0362(12) 0.0039(10) -0.0029(11) 0.0033(11)
O1 0.0963(16) 0.0324(9) 0.0438(10) -0.0050(8) 0.0183(11) -0.0119(10)
C1B 0.080(2) 0.096(3) 0.063(2) 0.0131(19) -0.0173(19) -0.027(2)
C1G1 0.048(4) 0.083(5) 0.070(5) -0.001(4) -0.014(3) -0.015(3)
C1G2 0.087(10) 0.40(7) 0.103(11) 0.09(2) -0.001(8) 0.08(2)
C1D 0.0577(19) 0.097(3) 0.078(2) 0.011(2) 0.0074(18) 0.004(2)
N2 0.0659(14) 0.0264(10) 0.0357(11) 0.0003(8) 0.0049(11) 0.0004(9)
C2G 0.0473(14) 0.0378(12) 0.0360(12) 0.0025(10) 0.0006(11) 0.0014(11)
C2B 0.0537(14) 0.0309(11) 0.0330(12) 0.0015(9) -0.0030(11) -0.0021(10)
C2A 0.0557(15) 0.0371(12) 0.0466(14) 0.0055(11) -0.0046(13) 0.0055(12)
C2' 0.0637(17) 0.0315(12) 0.0451(14) -0.0007(11) 0.0083(13) 0.0048(12)
O2 0.1089(18) 0.0267(9) 0.0559(11) 0.0059(8) 0.0088(13) -0.0023(10)
C2B1 0.0657(17) 0.0400(13) 0.0442(14) 0.0054(11) -0.0047(13) -0.0105(13)
C2G1 0.078(2) 0.0615(19) 0.0477(16) 0.0074(14) 0.0144(15) -0.0160(16)
C2D 0.101(3) 0.071(2) 0.0361(14) -0.0022(14) 0.0113(17) -0.008(2)
C2G2 0.086(2) 0.0540(16) 0.0424(14) -0.0069(13) -0.0082(15) -0.0081(16)
C2B2 0.0599(16) 0.0445(14) 0.0451(14) 0.0052(12) -0.0092(14) -0.0059(13)
N3 0.0754(16) 0.0271(10) 0.0426(12) 0.0012(9) 0.0005(11) -0.0076(10)
C3A 0.0749(18) 0.0299(12) 0.0445(14) -0.0077(10) 0.0005(14) 0.0010(12)
C3' 0.0629(18) 0.0483(16) 0.0538(16) -0.0096(14) 0.0001(15) 0.0085(14)
O3 0.0805(16) 0.0985(19) 0.0844(16) -0.0415(16) 0.0125(16) 0.0024(15)
C3B 0.129(3) 0.0554(18) 0.0422(15) -0.0064(14) -0.012(2) -0.020(2)
C3G1 0.173(5) 0.062(2) 0.074(2) 0.0104(19) -0.050(3) 0.002(3)
C3G2 0.196(6) 0.110(3) 0.056(2) -0.007(2) 0.037(3) -0.042(4)
O0M 0.0648(13) 0.0596(13) 0.0869(15) -0.0255(12) 0.0070(13) -0.0094(11)
C0M 0.067(2) 0.111(3) 0.124(4) -0.021(3) 0.005(3) -0.021(3)

loop_
_atom_type_symbol
_atom_type_description
_atom_type_scat_dispersion_real
_atom_type_scat_dispersion_imag
_atom_type_scat_source
C C 0.0033 0.0000 'International Tables Vol C Tables 4.2.6.8 and 6.1.1.4'
H H 0.0000 0.0000 'International Tables Vol C Tables 4.2.6.8 and 6.1.1.4'
N N 0.0061 0.0000 'International Tables Vol C Tables 4.2.6.8 and 6.1.1.4'
O O 0.0106 0.0000 'International Tables Vol C Tables 4.2.6.8 and 6.1.1.4'

loop_
_geom_angle_atom_site_label_1
_geom_angle_atom_site_label_2
_geom_angle_atom_site_label_3
_geom_angle
C4 C1 H1C 109.5
C4 C1 H1E 109.5
H1C C1 H1E 109.5
C4 C1 H1F 109.5
H1C C1 H1F 109.5
H1E C1 H1F 109.5
C4 C2 H2A 109.5
C4 C2 H2C 109.5
H2A C2 H2C 109.5
C4 C2 H2E 109.5
H2A C2 H2E 109.5
H2C C2 H2E 109.5
C4 C3 H3C 109.5
C4 C3 H3D 109.5
H3C C3 H3D 109.5
C4 C3 H3E 109.5
H3C C3 H3E 109.5
H3D C3 H3E 109.5
C1 C4 C2 110.1(5)
C1 C4 C3 109.2(5)
C2 C4 C3 109.4(4)
C1 C4 C0' 107.0(4)
C2 C4 C0' 111.8(3)
C3 C4 C0' 109.2(3)
O0 C0' N1 119.3(3)
O0 C0' C4 119.7(3)
N1 C0' C4 121.1(3)
C0' N1 C1D 131.6(3)
C0' N1 C1A 117.5(2)
C1D N1 C1A 110.7(3)
N1 C1A C1' 112.7(2)
N1 C1A C1B 104.1(3)
C1' C1A C1B 111.7(2)
N1 C1A H1A 109.4
C1' C1A H1A 109.4
C1B C1A H1A 109.4
O1 C1' N2 123.8(2)
O1 C1' C1A 121.6(2)
N2 C1' C1A 114.4(2)
C1G2 C1B C1A 107.6(11)
C1G2 C1B C1G1 40(3)
C1A C1B C1G1 102.9(5)
C1G2 C1B H1B1 136.9
C1A C1B H1B1 111.2
C1G1 C1B H1B1 111.2
C1G2 C1B H1B2 72.4
C1A C1B H1B2 111.2
C1G1 C1B H1B2 111.2
H1B1 C1B H1B2 109.1
C1D C1G1 C1B 102.1(4)
C1D C1G1 H1G1 111.3
C1B C1G1 H1G1 111.3
C1D C1G1 H1G2 111.4
C1B C1G1 H1G2 111.4
H1G1 C1G1 H1G2 109.2
C1B C1G2 C1D 108.7(15)
C1B C1G2 H1G3 110.0
C1D C1G2 H1G3 110.0
C1B C1G2 H1G4 109.9
C1D C1G2 H1G4 109.9
H1G3 C1G2 H1G4 108.3
N1 C1D C1G1 101.5(4)
N1 C1D C1G2 102.3(9)
C1G1 C1D C1G2 39(2)
N1 C1D H1D1 111.5
C1G1 C1D H1D1 111.5
C1G2 C1D H1D1 75.4
N1 C1D H1D2 111.5
C1G1 C1D H1D2 111.5
C1G2 C1D H1D2 140.2
H1D1 C1D H1D2 109.3
C1' N2 C2G 125.6(2)
C1' N2 H2N 117(2)
C2G N2 H2N 117(2)
N2 C2G C2B 115.8(2)
N2 C2G H2G1 108.3
C2B C2G H2G1 108.3
N2 C2G H2G2 108.3
C2B C2G H2G2 108.3
H2G1 C2G H2G2 107.4
C2B1 C2B C2B2 109.0(2)
C2B1 C2B C2G 109.2(2)
C2B2 C2B C2G 110.8(2)
C2B1 C2B C2A 109.2(2)
C2B2 C2B C2A 107.0(2)
C2G C2B C2A 111.6(2)
C2' C2A C2B 114.8(2)
C2' C2A H2A1 108.6
C2B C2A H2A1 108.6
C2' C2A H2A2 108.6
C2B C2A H2A2 108.6
H2A1 C2A H2A2 107.5
O2 C2' N3 121.3(3)
O2 C2' C2A 122.8(2)
N3 C2' C2A 116.0(2)
C2G1 C2B1 C2B 114.5(2)
C2G1 C2B1 H2B1 108.6
C2B C2B1 H2B1 108.6
C2G1 C2B1 H2B2 108.6
C2B C2B1 H2B2 108.6
H2B1 C2B1 H2B2 107.6
C2D C2G1 C2B1 111.3(3)
C2D C2G1 H2G3 109.4
C2B1 C2G1 H2G3 109.4
C2D C2G1 H2G4 109.4
C2B1 C2G1 H2G4 109.4
H2G3 C2G1 H2G4 108.0
C2G2 C2D C2G1 110.5(2)
C2G2 C2D H2D1 109.6
C2G1 C2D H2D1 109.6
C2G2 C2D H2D2 109.6
C2G1 C2D H2D2 109.6
H2D1 C2D H2D2 108.1
C2D C2G2 C2B2 111.1(3)
C2D C2G2 H2G5 109.4
C2B2 C2G2 H2G5 109.4
C2D C2G2 H2G6 109.4
C2B2 C2G2 H2G6 109.4
H2G5 C2G2 H2G6 108.0
C2G2 C2B2 C2B 113.0(3)
C2G2 C2B2 H2B3 109.0
C2B C2B2 H2B3 109.0
C2G2 C2B2 H2B4 109.0
C2B C2B2 H2B4 109.0
H2B3 C2B2 H2B4 107.8
C2' N3 C3A 122.1(2)
C2' N3 H3N 115(2)
C3A N3 H3N 123(2)
N3 C3A C3' 110.9(2)
N3 C3A C3B 111.5(2)
C3' C3A C3B 110.0(3)
N3 C3A H3A 108.1
C3' C3A H3A 108.1
C3B C3A H3A 108.1
O3 C3' O0M 123.1(3)
O3 C3' C3A 127.1(3)
O0M C3' C3A 109.8(2)
C3G2 C3B C3G1 111.6(4)
C3G2 C3B C3A 110.6(4)
C3G1 C3B C3A 112.9(3)
C3G2 C3B H3B 107.2
C3G1 C3B H3B 107.2
C3A C3B H3B 107.2
C3B C3G1 H3G4 109.5
C3B C3G1 H3G5 109.5
H3G4 C3G1 H3G5 109.5
C3B C3G1 H3G6 109.5
H3G4 C3G1 H3G6 109.5
H3G5 C3G1 H3G6 109.5
C3B C3G2 H3G1 109.5
C3B C3G2 H3G2 109.5
H3G1 C3G2 H3G2 109.5
C3B C3G2 H3G3 109.5
H3G1 C3G2 H3G3 109.5
H3G2 C3G2 H3G3 109.5
C3' O0M C0M 116.8(3)
O0M C0M H0M1 109.5
O0M C0M H0M2 109.5
H0M1 C0M H0M2 109.5
O0M C0M H0M3 109.5
H0M1 C0M H0M3 109.5
H0M2 C0M H0M3 109.5

loop_
_geom_bond_atom_site_label_1
_geom_bond_atom_site_label_2
_geom_bond_distance
C1 C4 1.508(7)
C1 H1C 0.9600
C1 H1E 0.9600
C1 H1F 0.9600
C2 C4 1.524(6)
C2 H2A 0.9600
C2 H2C 0.9600
C2 H2E 0.9600
C3 C4 1.527(6)
C3 H3C 0.9600
C3 H3D 0.9600
C3 H3E 0.9600
C4 C0' 1.544(4)
C0' O0 1.212(4)
C0' N1 1.342(4)
N1 C1D 1.459(4)
N1 C1A 1.461(4)
C1A C1' 1.506(4)
C1A C1B 1.516(5)
C1A H1A 0.9800
C1' O1 1.229(3)
C1' N2 1.330(3)
C1B C1G2 1.36(2)
C1B C1G1 1.527(10)
C1B H1B1 0.9700
C1B H1B2 0.9700
C1G1 C1D 1.494(9)
C1G1 H1G1 0.9700
C1G1 H1G2 0.9700
C1G2 C1D 1.530(17)
C1G2 H1G3 0.9700
C1G2 H1G4 0.9700
C1D H1D1 0.9700
C1D H1D2 0.9700
N2 C2G 1.453(3)
N2 H2N 0.87(3)
C2G C2B 1.545(3)
C2G H2G1 0.9700
C2G H2G2 0.9700
C2B C2B1 1.528(4)
C2B C2B2 1.542(4)
C2B C2A 1.553(4)
C2A C2' 1.510(4)
C2A H2A1 0.9700
C2A H2A2 0.9700
C2' O2 1.233(3)
C2' N3 1.335(3)
C2B1 C2G1 1.522(4)
C2B1 H2B1 0.9700
C2B1 H2B2 0.9700
C2G1 C2D 1.517(5)
C2G1 H2G3 0.9700
C2G1 H2G4 0.9700
C2D C2G2 1.514(5)
C2D H2D1 0.9700
C2D H2D2 0.9700
C2G2 C2B2 1.518(4)
C2G2 H2G5 0.9700
C2G2 H2G6 0.9700
C2B2 H2B3 0.9700
C2B2 H2B4 0.9700
N3 C3A 1.442(4)
N3 H3N 0.85(3)
C3A C3' 1.503(5)
C3A C3B 1.534(4)
C3A H3A 0.9800
C3' O3 1.190(4)
C3' O0M 1.337(4)
C3B C3G2 1.520(7)
C3B C3G1 1.525(6)
C3B H3B 0.9800
C3G1 H3G4 0.9600
C3G1 H3G5 0.9600
C3G1 H3G6 0.9600
C3G2 H3G1 0.9600
C3G2 H3G2 0.9600
C3G2 H3G3 0.9600
O0M C0M 1.436(5)
C0M H0M1 0.9600
C0M H0M2 0.9600
C0M H0M3 0.9600

loop_
_geom_torsion_atom_site_label_1
_geom_torsion_atom_site_label_2
_geom_torsion_atom_site_label_3
_geom_torsion_atom_site_label_4
_geom_torsion
C1 C4 C0' O0 9.3(6)
C2 C4 C0' O0 129.9(4)
C3 C4 C0' O0 -108.8(5)
C1 C4 C0' N1 -170.7(4)
C2 C4 C0' N1 -50.1(5)
C3 C4 C0' N1 71.1(5)
O0 C0' N1 C1D 171.5(4)
C4 C0' N1 C1D -8.5(5)
O0 C0' N1 C1A -3.8(4)
C4 C0' N1 C1A 176.2(3)
C0' N1 C1A C1' -65.9(3)
C1D N1 C1A C1' 117.9(3)
C0' N1 C1A C1B 172.9(3)
C1D N1 C1A C1B -3.3(4)
N1 C1A C1' O1 -22.7(4)
C1B C1A C1' O1 94.1(3)
N1 C1A C1' N2 160.9(2)
C1B C1A C1' N2 -82.3(3)
N1 C1A C1B C1G2 19(3)
C1' C1A C1B C1G2 -103(3)
N1 C1A C1B C1G1 -22.8(5)
C1' C1A C1B C1G1 -144.7(4)
C1G2 C1B C1G1 C1D -61.8(17)
C1A C1B C1G1 C1D 40.3(8)
C1A C1B C1G2 C1D -27(5)
C1G1 C1B C1G2 C1D 63(2)
C0' N1 C1D C1G1 -146.9(5)
C1A N1 C1D C1G1 28.6(6)
C0' N1 C1D C1G2 173(3)
C1A N1 C1D C1G2 -11(3)
C1B C1G1 C1D N1 -41.7(8)
C1B C1G1 C1D C1G2 53.8(12)
C1B C1G2 C1D N1 24(5)
C1B C1G2 C1D C1G1 -69(3)
O1 C1' N2 C2G 2.8(4)
C1A C1' N2 C2G 179.1(2)
C1' N2 C2G C2B -90.3(3)
N2 C2G C2B C2B1 -166.3(2)
N2 C2G C2B C2B2 -46.3(3)
N2 C2G C2B C2A 72.8(3)
C2B1 C2B C2A C2' -50.2(3)
C2B2 C2B C2A C2' -168.1(2)
C2G C2B C2A C2' 70.6(3)
C2B C2A C2' O2 94.5(3)
C2B C2A C2' N3 -85.0(3)
C2B2 C2B C2B1 C2G1 -50.7(3)
C2G C2B C2B1 C2G1 70.4(3)
C2A C2B C2B1 C2G1 -167.4(2)
C2B C2B1 C2G1 C2D 53.7(3)
C2B1 C2G1 C2D C2G2 -55.4(4)
C2G1 C2D C2G2 C2B2 57.4(4)
C2D C2G2 C2B2 C2B -57.0(3)
C2B1 C2B C2B2 C2G2 52.1(3)
C2G C2B C2B2 C2G2 -68.0(3)
C2A C2B C2B2 C2G2 170.1(2)
O2 C2' N3 C3A -4.0(4)
C2A C2' N3 C3A 175.5(2)
C2' N3 C3A C3' -62.2(3)
C2' N3 C3A C3B 174.8(3)
N3 C3A C3' O3 -22.6(4)
C3B C3A C3' O3 101.3(4)
N3 C3A C3' O0M 159.2(2)
C3B C3A C3' O0M -77.0(3)
N3 C3A C3B C3G2 -62.7(4)
C3' C3A C3B C3G2 173.8(3)
N3 C3A C3B C3G1 63.0(4)
C3' C3A C3B C3G1 -60.5(4)
O3 C3' O0M C0M -0.2(5)
C3A C3' O0M C0M 178.2(3)
